data_7218343
loop_
_publ_author_name
'Li, Lei'
'Maddalena, Francesco'
'Oliveros, Malena'
'Caironi, Mario'
'Guo, Fang'
'Mart\'i-Rujas, Javier'

_publ_section_title
;
 A second sphere coordination adduct containing one-dimensional
 water/methanol channels: X-ray structures, thermal stability and single
 crystal impedance spectroscopy analysis
;
_journal_issue 47
_journal_name_full CrystEngComm
_journal_page_first 10888
_journal_paper_doi 10.1039/C4CE01570C
_journal_volume 16
_journal_year 2014
_chemical_formula_sum 'C53 H66 Cl12 Cu N8'
_chemical_formula_weight 1304.08
_chemical_name_systematic '4,4-methylene dianiline copper chloride'
_space_group_IT_number 2
_symmetry_cell_setting triclinic
_symmetry_space_group_name_Hall '-P 1'
_symmetry_space_group_name_H-M 'P -1'
_atom_sites_solution_hydrogens geom
_atom_sites_solution_primary direct
_atom_sites_solution_secondary difmap
_audit_creation_method SHELXL-97
_cell_angle_alpha 60.772(11)
_cell_angle_beta 85.924(13)
_cell_angle_gamma 85.375(14)
_cell_formula_units_Z 1
_cell_length_a 9.3862(16)
_cell_length_b 13.686(2)
_cell_length_c 13.827(2)
_cell_measurement_temperature 296(2)
_cell_volume 1544.0(4)
_computing_structure_refinement 'SHELXL-97 (Sheldrick, 1997)'
_computing_structure_solution 'SHELXS-97 (Sheldrick, 1990)'
_diffrn_ambient_temperature 296(2)
_diffrn_measured_fraction_theta_full 0.982
_diffrn_measured_fraction_theta_max 0.982
_diffrn_radiation_monochromator graphite
_diffrn_radiation_source 'fine-focus sealed tube'
_diffrn_radiation_type CuK\a
_diffrn_radiation_wavelength 1.54178
_diffrn_reflns_av_R_equivalents 0.0891
_diffrn_reflns_av_sigmaI/netI 0.1041
_diffrn_reflns_limit_h_max 9
_diffrn_reflns_limit_h_min -8
_diffrn_reflns_limit_k_max 13
_diffrn_reflns_limit_k_min -10
_diffrn_reflns_limit_l_max 13
_diffrn_reflns_limit_l_min -11
_diffrn_reflns_number 9832
_diffrn_reflns_theta_full 50.25
_diffrn_reflns_theta_max 50.25
_diffrn_reflns_theta_min 3.67
_exptl_absorpt_coefficient_mu 5.605
_exptl_absorpt_correction_T_max 0.8069
_exptl_absorpt_correction_T_min 0.7669
_exptl_crystal_colour 'light yellow'
_exptl_crystal_density_diffrn 1.403
_exptl_crystal_density_method 'not measured'
_exptl_crystal_description microblock
_exptl_crystal_F_000 673
_exptl_crystal_recrystallization_method 'Re-crystallisation from solvent: methanol'
_exptl_crystal_size_max 0.05
_exptl_crystal_size_mid 0.05
_exptl_crystal_size_min 0.04
_refine_diff_density_max 2.522
_refine_diff_density_min -0.994
_refine_diff_density_rms 0.239
_refine_ls_extinction_method none
_refine_ls_goodness_of_fit_ref 1.524
_refine_ls_hydrogen_treatment mixed
_refine_ls_matrix_type full
_refine_ls_number_parameters 382
_refine_ls_number_reflns 3152
_refine_ls_number_restraints 55
_refine_ls_restrained_S_all 1.513
_refine_ls_R_factor_all 0.1912
_refine_ls_R_factor_gt 0.1499
_refine_ls_shift/su_max 0.002
_refine_ls_shift/su_mean 0.000
_refine_ls_structure_factor_coef Fsqd
_refine_ls_weighting_details 'calc w=1/[\s^2^(Fo^2^)+(0.2000P)^2^+0.0000P] where P=(Fo^2^+2Fc^2^)/3'
_refine_ls_weighting_scheme calc
_refine_ls_wR_factor_gt 0.3867
_refine_ls_wR_factor_ref 0.4092
_reflns_number_gt 2070
_reflns_number_total 3152
_reflns_threshold_expression >2sigma(I)
_cod_data_source_file c4ce01570c2.cif
_cod_data_source_block mk
_cod_depositor_comments
;
The following automatic conversions were performed:

'_symmetry_cell_setting' value 'Triclinic' changed to 'triclinic'
according to
/usr/data/users/saulius/crontab/automatic-downloads/rss-feeds/RSC/lib/dictionaries/cif_core.dic
dictionary named 'cif_core.dic' version 2.4.2 from 2011-04-26.

Automatic conversion script
Id: cif_fix_values 2827 2014-09-09 07:05:25Z andrius 

 Adding full bibliography for 7218342--7218343.cif.
;
_cod_original_sg_symbol_H-M P-1
_cod_database_code 7218343

loop_
_symmetry_equiv_pos_as_xyz
'x, y, z'
'-x, -y, -z'

loop_
_atom_site_label
_atom_site_type_symbol
_atom_site_fract_x
_atom_site_fract_y
_atom_site_fract_z
_atom_site_U_iso_or_equiv
_atom_site_adp_type
_atom_site_occupancy
_atom_site_symmetry_multiplicity
_atom_site_calc_flag
_atom_site_refinement_flags
_atom_site_disorder_assembly
_atom_site_disorder_group
N1 N 0.2757(17) 0.8085(12) -0.2647(11) 0.053(4) Uani 1 1 d . . .
H1A H 0.1909 0.8112 -0.2912 0.080 Uiso 1 1 calc R . .
H1B H 0.3408 0.7744 -0.2897 0.080 Uiso 1 1 calc R . .
H1C H 0.3008 0.8778 -0.2870 0.080 Uiso 1 1 calc R . .
C1 C 0.2665(19) 0.7440(15) -0.1396(15) 0.045(5) Uani 1 1 d . . .
Cu1 Cu 0.0000 0.0000 0.5000 0.0417(12) Uani 1 2 d S . .
C1S C 0.165(6) 0.048(13) 0.080(12) 0.18(2) Uani 0.251(12) 1 d PDU A 1
H1S H 0.1561 0.1286 0.0487 0.216 Uiso 0.251(12) 1 calc PR A 1
H2S H 0.1660 0.0122 0.1604 0.216 Uiso 0.251(12) 1 calc PR A 1
Cl1S Cl 0.307(8) 0.004(3) 0.024(3) 0.139(13) Uani 0.251(12) 1 d PDU A 1
Cl2S Cl 0.036(6) -0.002(3) 0.036(3) 0.154(15) Uani 0.251(12) 1 d PDU . 1
C1T C 0.410(6) -0.057(11) 0.066(11) 0.13(2) Uani 0.250(12) 1 d PDU B 2
H1TA H 0.3996 -0.0998 0.0278 0.162 Uiso 0.250(12) 1 calc PR B 2
H1TB H 0.4318 -0.1113 0.1418 0.162 Uiso 0.250(12) 1 calc PR B 2
Cl1T Cl 0.559(7) 0.019(4) 0.008(4) 0.166(16) Uani 0.250(12) 1 d PDU . 2
Cl2T Cl 0.243(7) 0.003(4) 0.071(3) 0.137(15) Uani 0.250(12) 1 d PDU . 2
Cl2 Cl 0.0106(5) 0.0095(4) 0.3267(3) 0.0454(13) Uani 1 1 d . . .
N2 N 0.3266(19) 0.8050(12) 0.4410(13) 0.062(5) Uani 1 1 d . . .
H2A H 0.3639 0.8698 0.3926 0.092 Uiso 1 1 calc R . .
H2B H 0.3878 0.7650 0.4946 0.092 Uiso 1 1 calc R . .
H2C H 0.2450 0.8185 0.4704 0.092 Uiso 1 1 calc R . .
N4 N 0.7283(19) 0.8132(13) -0.2515(12) 0.068(5) Uani 1 1 d . . .
H4A H 0.7106 0.7692 -0.2795 0.103 Uiso 1 1 calc R . .
H4B H 0.8091 0.8474 -0.2825 0.103 Uiso 1 1 calc R . .
H4C H 0.6564 0.8643 -0.2655 0.103 Uiso 1 1 calc R . .
N3 N 0.7822(17) 0.7965(12) 0.4542(12) 0.056(4) Uani 1 1 d . . .
H3A H 0.8547 0.7727 0.4999 0.084 Uiso 1 1 calc R . .
H3B H 0.6999 0.7849 0.4934 0.084 Uiso 1 1 calc R . .
H3C H 0.7880 0.8694 0.4071 0.084 Uiso 1 1 calc R . .
Cl1 Cl 0.2407(4) 0.0033(3) 0.4944(3) 0.0378(13) Uani 1 1 d . . .
Cl3 Cl 0.4727(5) 0.0009(4) 0.7150(4) 0.0583(15) Uani 1 1 d . . .
Cl5 Cl 0.5314(5) 0.6965(4) 0.6472(4) 0.0550(15) Uani 1 1 d . . .
Cl4 Cl 0.0307(5) 0.7421(4) 0.6192(4) 0.0589(15) Uani 1 1 d . . .
C26 C 0.884(2) 0.6212(16) 0.0219(16) 0.054(5) Uani 1 1 d . . .
H17 H 0.9700 0.5821 0.0498 0.065 Uiso 1 1 calc R . .
C19 C 0.774(2) 0.7909(16) 0.2826(16) 0.056(6) Uani 1 1 d . . .
H11 H 0.7632 0.8688 0.2456 0.067 Uiso 1 1 calc R . .
C23 C 0.626(3) 0.7391(16) -0.0632(18) 0.072(7) Uani 1 1 d . . .
H20 H 0.5396 0.7787 -0.0917 0.086 Uiso 1 1 calc R . .
C8 C 0.266(2) 0.6216(14) 0.2785(16) 0.046(5) Uani 1 1 d . . .
C25 C 0.872(3) 0.684(2) -0.0887(19) 0.075(7) Uani 1 1 d . . .
H18 H 0.9482 0.6869 -0.1369 0.091 Uiso 1 1 calc R . .
C14 C 0.7891(18) 0.7344(14) 0.3919(15) 0.038(5) Uani 1 1 d . . .
C4 C 0.2516(19) 0.6276(15) 0.0881(15) 0.046(5) Uani 1 1 d . . .
C21 C 0.772(2) 0.6131(14) 0.0952(16) 0.048(5) Uani 1 1 d . . .
C24 C 0.743(2) 0.7435(14) -0.1286(15) 0.050(5) Uani 1 1 d . . .
C10 C 0.176(2) 0.7523(18) 0.3399(19) 0.067(6) Uani 1 1 d . . .
H8 H 0.1023 0.7986 0.3457 0.080 Uiso 1 1 calc R . .
C2 C 0.224(2) 0.8004(16) -0.0850(17) 0.064(6) Uani 1 1 d . . .
H1 H 0.2002 0.8770 -0.1235 0.077 Uiso 1 1 calc R . .
C12 C 0.410(2) 0.6681(17) 0.3824(18) 0.062(6) Uani 1 1 d . . .
H9 H 0.4934 0.6563 0.4205 0.074 Uiso 1 1 calc R . .
C11 C 0.299(2) 0.7412(13) 0.3833(14) 0.038(5) Uani 1 1 d . . .
C17 C 0.7919(19) 0.6125(14) 0.2817(15) 0.042(5) Uani 1 1 d . . .
C18 C 0.7737(19) 0.7310(15) 0.2240(15) 0.049(5) Uani 1 1 d . . .
H14 H 0.7618 0.7690 0.1478 0.059 Uiso 1 1 calc R . .
C20 C 0.785(2) 0.5437(13) 0.2221(15) 0.046(5) Uani 1 1 d . . .
H15 H 0.7038 0.4967 0.2530 0.056 Uiso 1 1 calc R . .
H16 H 0.8706 0.4945 0.2376 0.056 Uiso 1 1 calc R . .
C16 C 0.807(2) 0.5603(15) 0.3881(18) 0.058(6) Uani 1 1 d . . .
H13 H 0.8151 0.4823 0.4254 0.070 Uiso 1 1 calc R . .
C13 C 0.392(2) 0.6123(17) 0.3206(18) 0.060(6) Uani 1 1 d . . .
H10 H 0.4674 0.5698 0.3099 0.071 Uiso 1 1 calc R . .
C6 C 0.307(2) 0.6338(15) -0.0878(15) 0.048(5) Uani 1 1 d . . .
H4 H 0.3381 0.5980 -0.1285 0.057 Uiso 1 1 calc R . .
C15 C 0.813(2) 0.6180(17) 0.4493(18) 0.066(6) Uani 1 1 d . . .
H12 H 0.8316 0.5800 0.5245 0.079 Uiso 1 1 calc R . .
C22 C 0.646(2) 0.6684(16) 0.0530(16) 0.052(5) Uani 1 1 d . . .
H19 H 0.5682 0.6600 0.1019 0.063 Uiso 1 1 calc R . .
C9 C 0.160(2) 0.6925(19) 0.2843(16) 0.061(6) Uani 1 1 d . . .
H7 H 0.0740 0.7013 0.2504 0.073 Uiso 1 1 calc R . .
C7 C 0.237(3) 0.5623(16) 0.2113(15) 0.064(6) Uani 1 1 d . . .
H6 H 0.3023 0.4965 0.2359 0.077 Uiso 1 1 calc R . .
H5 H 0.1411 0.5361 0.2308 0.077 Uiso 1 1 calc R . .
C3 C 0.215(2) 0.7410(15) 0.0321(15) 0.062(6) Uani 1 1 d . . .
H2 H 0.1853 0.7784 0.0714 0.075 Uiso 1 1 calc R . .
C5 C 0.303(2) 0.5747(14) 0.0279(15) 0.052(5) Uani 1 1 d . . .
H3 H 0.3339 0.4996 0.0648 0.062 Uiso 1 1 calc R . .

loop_
_atom_site_aniso_label
_atom_site_aniso_U_11
_atom_site_aniso_U_22
_atom_site_aniso_U_33
_atom_site_aniso_U_23
_atom_site_aniso_U_13
_atom_site_aniso_U_12
N1 0.075(12) 0.048(9) 0.027(9) -0.012(7) -0.004(8) 0.006(8)
C1 0.050(12) 0.040(12) 0.040(12) -0.015(10) -0.002(9) 0.002(9)
Cu1 0.042(2) 0.052(2) 0.034(2) -0.0231(17) 0.0035(17) -0.0024(17)
C1S 0.31(4) 0.09(3) 0.10(3) -0.01(3) 0.03(3) 0.00(3)
Cl1S 0.28(4) 0.059(17) 0.07(3) -0.03(2) -0.03(3) 0.01(3)
Cl2S 0.27(4) 0.089(17) 0.11(3) -0.07(2) 0.05(3) 0.04(2)
C1T 0.27(4) 0.10(3) 0.06(3) -0.05(3) 0.00(3) -0.03(2)
Cl1T 0.26(4) 0.15(3) 0.11(3) -0.07(2) -0.01(3) -0.04(3)
Cl2T 0.28(4) 0.072(18) 0.06(2) -0.033(17) 0.03(2) -0.04(2)
Cl2 0.042(3) 0.059(3) 0.039(3) -0.027(2) 0.002(2) -0.002(2)
N2 0.102(14) 0.036(9) 0.060(11) -0.032(8) 0.001(10) -0.014(8)
N4 0.082(13) 0.068(11) 0.039(10) -0.011(9) 0.000(9) -0.018(9)
N3 0.069(12) 0.060(10) 0.042(10) -0.026(8) 0.005(8) -0.014(8)
Cl1 0.043(3) 0.036(2) 0.032(2) -0.0149(19) -0.0029(19) 0.0020(19)
Cl3 0.058(3) 0.054(3) 0.058(3) -0.023(2) 0.002(2) -0.003(2)
Cl5 0.061(3) 0.052(3) 0.049(3) -0.024(2) 0.001(2) 0.004(2)
Cl4 0.070(4) 0.057(3) 0.051(3) -0.027(2) -0.010(2) -0.001(2)
C26 0.053(14) 0.060(13) 0.050(14) -0.029(11) 0.004(11) -0.002(10)
C19 0.078(16) 0.046(11) 0.036(13) -0.015(11) -0.015(10) 0.017(10)
C23 0.089(18) 0.053(13) 0.058(16) -0.015(12) 0.005(14) -0.010(12)
C8 0.043(14) 0.046(11) 0.054(12) -0.029(10) 0.019(11) -0.012(10)
C25 0.067(17) 0.106(18) 0.055(16) -0.042(14) 0.022(13) -0.013(15)
C14 0.038(11) 0.044(12) 0.049(13) -0.036(11) 0.005(9) -0.006(8)
C4 0.040(11) 0.051(12) 0.050(12) -0.027(10) 0.000(9) -0.002(9)
C21 0.067(15) 0.035(10) 0.047(12) -0.022(9) -0.004(12) -0.005(10)
C24 0.066(15) 0.034(10) 0.041(12) -0.011(9) 0.012(12) -0.018(10)
C10 0.040(15) 0.085(16) 0.083(17) -0.049(14) -0.008(12) 0.024(12)
C2 0.109(19) 0.047(12) 0.048(14) -0.031(11) -0.014(12) 0.000(11)
C12 0.052(14) 0.080(14) 0.082(16) -0.061(13) 0.004(12) -0.021(12)
C11 0.036(12) 0.036(10) 0.036(10) -0.017(8) 0.025(10) -0.002(9)
C17 0.057(13) 0.031(11) 0.027(11) -0.006(9) -0.010(9) -0.001(8)
C18 0.046(12) 0.055(13) 0.037(11) -0.019(10) 0.005(9) 0.008(9)
C20 0.052(12) 0.033(10) 0.053(12) -0.019(9) -0.008(9) -0.002(9)
C16 0.067(15) 0.034(11) 0.065(17) -0.018(12) 0.023(12) -0.020(10)
C13 0.024(13) 0.075(14) 0.088(16) -0.049(13) 0.025(12) -0.007(10)
C6 0.063(14) 0.051(13) 0.045(13) -0.035(11) 0.004(10) -0.006(10)
C15 0.084(17) 0.061(15) 0.053(13) -0.026(12) 0.005(12) -0.021(12)
C22 0.058(14) 0.061(12) 0.038(12) -0.025(10) -0.001(10) -0.002(11)
C9 0.049(14) 0.097(16) 0.049(13) -0.045(12) -0.006(10) 0.000(13)
C7 0.100(18) 0.059(13) 0.036(12) -0.025(11) 0.002(11) -0.007(12)
C3 0.115(19) 0.039(12) 0.037(13) -0.021(10) -0.019(11) 0.005(11)
C5 0.073(15) 0.036(10) 0.043(13) -0.017(10) 0.005(10) -0.001(9)

loop_
_atom_type_symbol
_atom_type_description
_atom_type_scat_dispersion_real
_atom_type_scat_dispersion_imag
_atom_type_scat_source
C C 0.0181 0.0091 'International Tables Vol C Tables 4.2.6.8 and 6.1.1.4'
H H 0.0000 0.0000 'International Tables Vol C Tables 4.2.6.8 and 6.1.1.4'
N N 0.0311 0.0180 'International Tables Vol C Tables 4.2.6.8 and 6.1.1.4'
Cl Cl 0.3639 0.7018 'International Tables Vol C Tables 4.2.6.8 and 6.1.1.4'
Cu Cu -1.9646 0.5888 'International Tables Vol C Tables 4.2.6.8 and 6.1.1.4'

loop_
_geom_angle_atom_site_label_1
_geom_angle_atom_site_label_2
_geom_angle_atom_site_label_3
_geom_angle
_geom_angle_site_symmetry_1
_geom_angle_site_symmetry_3
C1 N1 H1A 109.5 . .
C1 N1 H1B 109.5 . .
H1A N1 H1B 109.5 . .
C1 N1 H1C 109.5 . .
H1A N1 H1C 109.5 . .
H1B N1 H1C 109.5 . .
C2 C1 C6 123.1(18) . .
C2 C1 N1 118.1(16) . .
C6 C1 N1 118.7(16) . .
Cl1 Cu1 Cl1 180.0 2_556 .
Cl1 Cu1 Cl2 89.97(15) 2_556 .
Cl1 Cu1 Cl2 90.03(15) . .
Cl1 Cu1 Cl2 90.03(15) 2_556 2_556
Cl1 Cu1 Cl2 89.97(15) . 2_556
Cl2 Cu1 Cl2 180.0 . 2_556
Cl1S C1S Cl2S 96(7) . .
Cl1S C1S H1S 112.5 . .
Cl2S C1S H1S 112.5 . .
Cl1S C1S H2S 112.5 . .
Cl2S C1S H2S 112.5 . .
H1S C1S H2S 110.0 . .
Cl2S Cl2S C1S 152(7) 2 .
Cl2T C1T Cl1T 123(8) . .
Cl2T C1T H1TA 106.5 . .
Cl1T C1T H1TA 106.5 . .
Cl2T C1T H1TB 106.5 . .
Cl1T C1T H1TB 106.5 . .
H1TA C1T H1TB 106.5 . .
C1T Cl1T Cl1T 98(8) 2_655 2_655
C1T Cl1T C1T 130(6) 2_655 .
Cl1T Cl1T C1T 32(4) 2_655 .
C1T Cl1T Cl2T 50(7) 2_655 2_655
Cl1T Cl1T Cl2T 118(6) 2_655 2_655
C1T Cl1T Cl2T 135(5) . 2_655
C1T Cl2T Cl1T 24(4) . 2_655
C11 N2 H2A 109.5 . .
C11 N2 H2B 109.5 . .
H2A N2 H2B 109.5 . .
C11 N2 H2C 109.5 . .
H2A N2 H2C 109.5 . .
H2B N2 H2C 109.5 . .
C24 N4 H4A 109.5 . .
C24 N4 H4B 109.5 . .
H4A N4 H4B 109.5 . .
C24 N4 H4C 109.5 . .
H4A N4 H4C 109.5 . .
H4B N4 H4C 109.5 . .
C14 N3 H3A 109.5 . .
C14 N3 H3B 109.5 . .
H3A N3 H3B 109.5 . .
C14 N3 H3C 109.5 . .
H3A N3 H3C 109.5 . .
H3B N3 H3C 109.5 . .
C25 C26 C21 122(2) . .
C25 C26 H17 118.9 . .
C21 C26 H17 118.9 . .
C14 C19 C18 119.0(17) . .
C14 C19 H11 120.5 . .
C18 C19 H11 120.5 . .
C24 C23 C22 114(2) . .
C24 C23 H20 122.9 . .
C22 C23 H20 122.9 . .
C13 C8 C9 121(2) . .
C13 C8 C7 122.1(18) . .
C9 C8 C7 117(2) . .
C26 C25 C24 118.0(19) . .
C26 C25 H18 121.0 . .
C24 C25 H18 121.0 . .
C19 C14 C15 122.0(17) . .
C19 C14 N3 119.1(16) . .
C15 C14 N3 118.9(17) . .
C3 C4 C5 118.9(17) . .
C3 C4 C7 121.0(17) . .
C5 C4 C7 120.1(16) . .
C22 C21 C26 118.1(19) . .
C22 C21 C20 119.5(17) . .
C26 C21 C20 122.5(19) . .
C23 C24 C25 124.2(19) . .
C23 C24 N4 116.9(19) . .
C25 C24 N4 118.8(18) . .
C11 C10 C9 117.9(18) . .
C11 C10 H8 121.0 . .
C9 C10 H8 121.0 . .
C1 C2 C3 118.6(18) . .
C1 C2 H1 120.7 . .
C3 C2 H1 120.7 . .
C11 C12 C13 117.0(19) . .
C11 C12 H9 121.5 . .
C13 C12 H9 121.5 . .
C10 C11 C12 123.4(19) . .
C10 C11 N2 121.2(17) . .
C12 C11 N2 115.4(18) . .
C16 C17 C18 119.6(18) . .
C16 C17 C20 118.9(16) . .
C18 C17 C20 121.3(16) . .
C19 C18 C17 119.7(17) . .
C19 C18 H14 120.2 . .
C17 C18 H14 120.2 . .
C17 C20 C21 115.1(14) . .
C17 C20 H15 108.5 . .
C21 C20 H15 108.5 . .
C17 C20 H16 108.5 . .
C21 C20 H16 108.5 . .
H15 C20 H16 107.5 . .
C17 C16 C15 122.3(18) . .
C17 C16 H13 118.9 . .
C15 C16 H13 118.9 . .
C8 C13 C12 119.2(17) . .
C8 C13 H10 120.4 . .
C12 C13 H10 120.4 . .
C1 C6 C5 118.8(17) . .
C1 C6 H4 120.6 . .
C5 C6 H4 120.6 . .
C14 C15 C16 117.2(19) . .
C14 C15 H12 121.4 . .
C16 C15 H12 121.4 . .
C21 C22 C23 123.2(19) . .
C21 C22 H19 118.4 . .
C23 C22 H19 118.4 . .
C8 C9 C10 121(2) . .
C8 C9 H7 119.3 . .
C10 C9 H7 119.3 . .
C4 C7 C8 118.1(16) . .
C4 C7 H6 107.8 . .
C8 C7 H6 107.8 . .
C4 C7 H5 107.8 . .
C8 C7 H5 107.8 . .
H6 C7 H5 107.1 . .
C4 C3 C2 120.1(18) . .
C4 C3 H2 120.0 . .
C2 C3 H2 120.0 . .
C4 C5 C6 120.3(17) . .
C4 C5 H3 119.8 . .
C6 C5 H3 119.8 . .

loop_
_geom_bond_atom_site_label_1
_geom_bond_atom_site_label_2
_geom_bond_distance
_geom_bond_site_symmetry_2
N1 C1 1.51(2) .
N1 H1A 0.8900 .
N1 H1B 0.8900 .
N1 H1C 0.8900 .
C1 C2 1.34(2) .
C1 C6 1.35(2) .
Cu1 Cl1 2.258(4) 2_556
Cu1 Cl1 2.258(4) .
Cu1 Cl2 2.330(4) .
Cu1 Cl2 2.330(4) 2_556
C1S Cl1S 1.71(7) .
C1S Cl2S 1.71(7) .
C1S H1S 0.9700 .
C1S H2S 0.9700 .
Cl2S Cl2S 1.22(10) 2
C1T Cl2T 1.72(7) .
C1T Cl1T 1.72(7) .
C1T H1TA 0.9700 .
C1T H1TB 0.9700 .
Cl1T C1T 0.93(11) 2_655
Cl1T Cl1T 1.33(10) 2_655
Cl1T Cl2T 2.16(8) 2_655
Cl2T Cl1T 2.16(8) 2_655
N2 C11 1.49(2) .
N2 H2A 0.8900 .
N2 H2B 0.8900 .
N2 H2C 0.8900 .
N4 C24 1.50(2) .
N4 H4A 0.8900 .
N4 H4B 0.8900 .
N4 H4C 0.8900 .
N3 C14 1.47(2) .
N3 H3A 0.8900 .
N3 H3B 0.8900 .
N3 H3C 0.8900 .
C26 C25 1.35(3) .
C26 C21 1.38(2) .
C26 H17 0.9300 .
C19 C14 1.33(3) .
C19 C18 1.41(3) .
C19 H11 0.9300 .
C23 C24 1.36(3) .
C23 C22 1.43(3) .
C23 H20 0.9300 .
C8 C13 1.33(3) .
C8 C9 1.36(3) .
C8 C7 1.55(3) .
C25 C24 1.39(3) .
C25 H18 0.9300 .
C14 C15 1.40(3) .
C4 C3 1.38(2) .
C4 C5 1.39(2) .
C4 C7 1.49(3) .
C21 C22 1.35(3) .
C21 C20 1.54(3) .
C10 C11 1.30(3) .
C10 C9 1.39(3) .
C10 H8 0.9300 .
C2 C3 1.41(3) .
C2 H1 0.9300 .
C12 C11 1.39(3) .
C12 C13 1.42(3) .
C12 H9 0.9300 .
C17 C16 1.30(3) .
C17 C18 1.42(2) .
C17 C20 1.53(2) .
C18 H14 0.9300 .
C20 H15 0.9700 .
C20 H16 0.9700 .
C16 C15 1.42(3) .
C16 H13 0.9300 .
C13 H10 0.9300 .
C6 C5 1.40(3) .
C6 H4 0.9300 .
C15 H12 0.9300 .
C22 H19 0.9300 .
C9 H7 0.9300 .
C7 H6 0.9700 .
C7 H5 0.9700 .
C3 H2 0.9300 .
C5 H3 0.9300 .
